data_2012080
loop_
_publ_author_name
'Clark, Robert W.'
'Guzei, Ilia A.'
'Ivanov, Sergei A.'
'Burke, Steven D.'
'Lambert, William T.'

_publ_section_title
;The lack of <i>C</i>2 molecular symmetry in
 (1<i>R</i>,2<i>R</i>,3<i>S</i>,6<i>S</i>)-3,6-dibenzyloxycyclohex-4-ene-1,2-diol
;
_journal_issue 7
_journal_name_full 'Acta Crystallographica Section C'
_journal_page_first 844
_journal_page_last 845
_journal_paper_doi 10.1107/S0108270101006199
_journal_volume 57
_journal_year 2001
_chemical_formula_moiety 'C20 H22 O4'
_chemical_formula_sum 'C20 H22 O4'
_chemical_formula_weight 326.38
_space_group_IT_number 19
_symmetry_cell_setting orthorhombic
_symmetry_space_group_name_Hall 'P 2ac 2ab'
_symmetry_space_group_name_H-M 'P 21 21 21'
_audit_creation_method SHELXL-97
_cell_angle_alpha 90.00
_cell_angle_beta 90.00
_cell_angle_gamma 90.00
_cell_formula_units_Z 4
_cell_length_a 8.5979(9)
_cell_length_b 10.1090(10)
_cell_length_c 18.9828(18)
_cell_measurement_reflns_used 1921
_cell_measurement_temperature 173(2)
_cell_measurement_theta_max 50.0
_cell_measurement_theta_min 2.0
_cell_volume 1649.9(3)
_computing_cell_refinement SMART
_computing_data_collection 'SMART (Siemens, 1996)'
_computing_data_reduction 'SHELXTL  (Sheldrick, 1997)'
_computing_molecular_graphics SHELXTL
_computing_publication_material SHELXTL
_computing_structure_refinement 'SHELXL97 (Sheldrick, 1997)'
_computing_structure_solution 'SHELXS97 (Sheldrick, 1990)'
_diffrn_ambient_temperature 173(2)
_diffrn_measured_fraction_theta_full .960
_diffrn_measured_fraction_theta_max .960
_diffrn_measurement_device_type 'Bruker CCD-1000 area detector'
_diffrn_measurement_method '\f and \w scans'
_diffrn_radiation_monochromator graphite
_diffrn_radiation_source 'fine-focus sealed tube'
_diffrn_radiation_type MoK\a
_diffrn_radiation_wavelength .71073
_diffrn_reflns_av_R_equivalents .0177
_diffrn_reflns_av_sigmaI/netI .0332
_diffrn_reflns_limit_h_max 10
_diffrn_reflns_limit_h_min -10
_diffrn_reflns_limit_k_max 12
_diffrn_reflns_limit_k_min 0
_diffrn_reflns_limit_l_max 22
_diffrn_reflns_limit_l_min 0
_diffrn_reflns_number 3184
_diffrn_reflns_theta_full 26.38
_diffrn_reflns_theta_max 26.38
_diffrn_reflns_theta_min 2.28
_exptl_absorpt_coefficient_mu .091
_exptl_absorpt_correction_T_max .9647
_exptl_absorpt_correction_T_min .9460
_exptl_absorpt_correction_type empirical
_exptl_absorpt_process_details
;
(SADABS; Blessing, 1995)
;
_exptl_crystal_colour colourless
_exptl_crystal_density_diffrn 1.314
_exptl_crystal_density_method 'not measured'
_exptl_crystal_description block
_exptl_crystal_F_000 696
_exptl_crystal_size_max .62
_exptl_crystal_size_mid .62
_exptl_crystal_size_min .40
_refine_diff_density_max .157
_refine_diff_density_min -.139
_refine_ls_extinction_method none
_refine_ls_goodness_of_fit_ref 1.002
_refine_ls_hydrogen_treatment constr
_refine_ls_matrix_type full
_refine_ls_number_parameters 219
_refine_ls_number_reflns 1869
_refine_ls_number_restraints 0
_refine_ls_restrained_S_all 1.002
_refine_ls_R_factor_all .0393
_refine_ls_R_factor_gt .0329
_refine_ls_shift/su_max <0.001
_refine_ls_shift/su_mean .000
_refine_ls_structure_factor_coef Fsqd
_refine_ls_weighting_details 'calc w=1/[\s^2^(Fo^2^)+(0.0473P)^2^] where P=(Fo^2^+2Fc^2^)/3'
_refine_ls_weighting_scheme calc
_refine_ls_wR_factor_ref .0790
_reflns_number_gt 1625
_reflns_number_total 1869
_reflns_threshold_expression I>2\s(I)
_cod_data_source_file fg1630.cif
_cod_data_source_block I
_cod_depositor_comments
;
The following automatic conversions were performed:
'_symmetry_cell_setting' value 'Orthorhombic' changed to 'orthorhombic'
according to '/home/saulius/struct/CIF-dictionaries/cif_core.dic'
dictionary named 'cif_core.dic' version 2.4.1 from
2010-06-29.

'_geom_bond_publ_flag' value 'Y' changed to 'y' according to
'/home/saulius/struct/CIF-dictionaries/cif_core.dic' dictionary named
'cif_core.dic' version 2.4.1 from 2010-06-29 (4 times).

Automatic conversion script
Id: cif_fix_enum 1527 2010-12-29 10:47:43Z saulius 

The following automatic conversions were performed:

'_symmetry_cell_setting' value 'Orthorhombic' changed to
'orthorhombic' according to
/home/saulius/struct/CIF-dictionaries/cif_core.dic dictionary named
'cif_core.dic' version 2.4.1 from 2010-06-29.

'_geom_bond_publ_flag'
value 'Y' changed to 'y' according to
/home/saulius/struct/CIF-dictionaries/cif_core.dic dictionary named
'cif_core.dic' version 2.4.1 from 2010-06-29 (4
times).

'_geom_torsion_publ_flag' value 'Y' changed to 'y' according
to /home/saulius/struct/CIF-dictionaries/cif_core.dic dictionary
named 'cif_core.dic' version 2.4.1 from 2010-06-29 (4 times).

Automatic conversion script
Id: cif_fix_values 1715 2011-07-08 13:25:40Z adriana 
;
_cod_original_sg_symbol_H-M P212121
_cod_database_code 2012080
_cod_database_fobs_code 2012080

loop_
_symmetry_equiv_pos_as_xyz
'x, y, z'
'-x+1/2, -y, z+1/2'
'-x, y+1/2, -z+1/2'
'x+1/2, -y+1/2, -z'

loop_
_atom_site_label
_atom_site_fract_x
_atom_site_fract_y
_atom_site_fract_z
_atom_site_U_iso_or_equiv
_atom_site_adp_type
_atom_site_calc_flag
_atom_site_refinement_flags
_atom_site_occupancy
_atom_site_disorder_assembly
_atom_site_disorder_group
_atom_site_type_symbol
O1 .49733(18) .89156(12) .06757(7) .0317(4) Uani d . 1 . . O
O2 .50548(19) 1.08578(13) .16656(8) .0369(4) Uani d . 1 . . O
H2 .4920 1.1075 .1243 .055 Uiso calc R 1 . . H
O3 .34986(16) .82285(14) .27480(8) .0331(4) Uani d . 1 . . O
H3 .4086 .7678 .2946 .050 Uiso calc R 1 . . H
O4 .61733(17) .87617(13) .35123(6) .0294(3) Uani d . 1 . . O
C1 .6922(2) .8380(2) .23195(10) .0298(5) Uani d . 1 . . C
H1 .7884 .8020 .2474 .036 Uiso calc R 1 . . H
C2 .6417(2) .8068(2) .16817(11) .0300(5) Uani d . 1 . . C
H2A .7064 .7538 .1390 .036 Uiso calc R 1 . . H
C3 .4883(2) .8506(2) .13992(10) .0274(4) Uani d . 1 . . C
H3A .4137 .7750 .1433 .033 Uiso calc R 1 . . H
C4 .4217(2) .96691(18) .18099(10) .0274(5) Uani d . 1 . . C
H4 .3099 .9793 .1681 .033 Uiso calc R 1 . . H
C5 .4347(2) .9397(2) .25963(10) .0267(4) Uani d . 1 . . C
H5 .3872 1.0152 .2860 .032 Uiso calc R 1 . . H
C6 .6051(2) .92721(19) .28076(10) .0269(5) Uani d . 1 . . C
H6 .6539 1.0170 .2793 .032 Uiso calc R 1 . . H
C7 .4894(3) .7851(2) .01935(10) .0340(5) Uani d . 1 . . C
H7A .3921 .7348 .0270 .041 Uiso calc R 1 . . H
H7B .5782 .7245 .0272 .041 Uiso calc R 1 . . H
C8 .4936(2) .8369(2) -.05522(10) .0282(4) Uani d . 1 . . C
C9 .5592(2) .7603(2) -.10810(11) .0333(5) Uani d . 1 . . C
H9 .6035 .6767 -.0972 .040 Uiso calc R 1 . . H
C10 .5599(2) .8061(2) -.17714(11) .0382(6) Uani d . 1 . . C
H10 .6045 .7536 -.2134 .046 Uiso calc R 1 . . H
C11 .4966(3) .9269(2) -.19314(12) .0394(5) Uani d . 1 . . C
H11 .4982 .9581 -.2403 .047 Uiso calc R 1 . . H
C12 .4305(3) 1.0033(2) -.14100(11) .0397(6) Uani d . 1 . . C
H12 .3851 1.0863 -.1523 .048 Uiso calc R 1 . . H
C13 .4307(3) .9583(2) -.07210(11) .0340(5) Uani d . 1 . . C
H13 .3870 1.0117 -.0360 .041 Uiso calc R 1 . . H
C14 .6098(3) .9794(2) .40260(10) .0362(5) Uani d . 1 . . C
H14A .5345 1.0475 .3870 .043 Uiso calc R 1 . . H
H14B .7131 1.0219 .4070 .043 Uiso calc R 1 . . H
C15 .5607(2) .92596(19) .47313(10) .0263(4) Uani d . 1 . . C
C16 .4230(3) .8572(2) .48053(12) .0367(5) Uani d . 1 . . C
H16 .3620 .8381 .4401 .044 Uiso calc R 1 . . H
C17 .3728(3) .8157(2) .54590(12) .0459(6) Uani d . 1 . . C
H17 .2769 .7698 .5504 .055 Uiso calc R 1 . . H
C18 .4624(3) .8410(2) .60502(12) .0448(6) Uani d . 1 . . C
H18 .4285 .8119 .6501 .054 Uiso calc R 1 . . H
C19 .6004(3) .9084(2) .59835(11) .0405(6) Uani d . 1 . . C
H19 .6619 .9264 .6388 .049 Uiso calc R 1 . . H
C20 .6496(2) .9500(2) .53252(10) .0326(5) Uani d . 1 . . C
H20 .7456 .9958 .5281 .039 Uiso calc R 1 . . H

loop_
_atom_site_aniso_label
_atom_site_aniso_U_11
_atom_site_aniso_U_22
_atom_site_aniso_U_33
_atom_site_aniso_U_12
_atom_site_aniso_U_13
_atom_site_aniso_U_23
O1 .0476(8) .0297(7) .0179(8) -.0041(7) .0001(7) -.0007(6)
O2 .0558(9) .0268(7) .0282(8) -.0035(7) -.0034(8) .0038(6)
O3 .0331(8) .0341(8) .0320(9) -.0018(6) .0014(7) .0028(7)
O4 .0408(8) .0296(7) .0178(7) .0016(7) -.0019(6) -.0013(6)
C1 .0274(10) .0371(11) .0250(12) .0058(9) .0010(9) .0030(9)
C2 .0334(11) .0308(11) .0258(12) .0051(9) .0074(9) -.0011(9)
C3 .0369(11) .0280(10) .0174(10) -.0027(10) .0002(9) .0019(9)
C4 .0304(10) .0260(10) .0260(12) .0025(9) -.0024(9) -.0004(8)
C5 .0310(10) .0249(10) .0242(11) .0018(9) .0028(9) -.0028(8)
C6 .0338(11) .0277(10) .0193(10) -.0008(9) -.0023(9) .0007(8)
C7 .0462(12) .0287(10) .0271(12) -.0017(10) .0007(11) -.0019(9)
C8 .0283(10) .0327(10) .0235(11) -.0067(9) -.0027(9) -.0006(9)
C9 .0320(11) .0355(11) .0324(13) -.0012(9) -.0020(10) -.0044(10)
C10 .0330(11) .0560(15) .0255(13) -.0069(11) .0031(10) -.0137(11)
C11 .0425(12) .0561(14) .0195(11) -.0125(13) -.0036(10) .0037(11)
C12 .0474(13) .0387(12) .0330(13) -.0008(11) -.0122(11) .0027(11)
C13 .0387(11) .0388(12) .0246(12) .0029(10) -.0021(10) -.0043(9)
C14 .0563(14) .0303(11) .0220(12) -.0063(10) .0015(11) -.0041(9)
C15 .0324(10) .0240(9) .0224(11) .0028(9) .0012(9) -.0022(8)
C16 .0377(12) .0396(12) .0327(13) -.0035(10) -.0025(11) -.0064(10)
C17 .0459(13) .0458(13) .0459(15) -.0173(12) .0133(12) -.0040(12)
C18 .0667(17) .0371(12) .0306(13) -.0039(12) .0125(12) .0022(11)
C19 .0565(15) .0417(13) .0232(12) .0005(11) -.0056(11) -.0015(10)
C20 .0333(11) .0369(11) .0275(13) -.0039(10) -.0004(10) -.0039(9)

loop_
_atom_type_symbol
_atom_type_description
_atom_type_scat_dispersion_real
_atom_type_scat_dispersion_imag
_atom_type_scat_source
C C .0033 .0016 'International Tables Vol C Tables 4.2.6.8 and 6.1.1.4'
H H .0000 .0000 'International Tables Vol C Tables 4.2.6.8 and 6.1.1.4'
O O .0106 .0060 'International Tables Vol C Tables 4.2.6.8 and 6.1.1.4'

loop_
_geom_angle_atom_site_label_1
_geom_angle_atom_site_label_2
_geom_angle_atom_site_label_3
_geom_angle
C7 O1 C3 113.38(14)
C4 O2 H2 109.5
C5 O3 H3 109.5
C14 O4 C6 111.67(14)
C2 C1 C6 123.14(18)
C2 C1 H1 118.4
C6 C1 H1 118.4
C1 C2 C3 123.20(19)
C1 C2 H2A 118.4
C3 C2 H2A 118.4
O1 C3 C2 112.43(16)
O1 C3 C4 106.71(15)
C2 C3 C4 112.22(16)
O1 C3 H3A 108.4
C2 C3 H3A 108.4
C4 C3 H3A 108.4
O2 C4 C5 107.64(16)
O2 C4 C3 111.21(16)
C5 C4 C3 109.59(15)
O2 C4 H4 109.5
C5 C4 H4 109.5
C3 C4 H4 109.5
O3 C5 C4 108.17(16)
O3 C5 C6 111.82(17)
C4 C5 C6 110.11(16)
O3 C5 H5 108.9
C4 C5 H5 108.9
C6 C5 H5 108.9
O4 C6 C1 108.89(15)
O4 C6 C5 110.19(16)
C1 C6 C5 111.64(17)
O4 C6 H6 108.7
C1 C6 H6 108.7
C5 C6 H6 108.7
O1 C7 C8 110.00(16)
O1 C7 H7A 109.7
C8 C7 H7A 109.7
O1 C7 H7B 109.7
C8 C7 H7B 109.7
H7A C7 H7B 108.2
C13 C8 C9 119.21(19)
C13 C8 C7 121.13(19)
C9 C8 C7 119.65(18)
C8 C9 C10 119.9(2)
C8 C9 H9 120.1
C10 C9 H9 120.1
C11 C10 C9 120.3(2)
C11 C10 H10 119.9
C9 C10 H10 119.9
C10 C11 C12 120.2(2)
C10 C11 H11 119.9
C12 C11 H11 119.9
C11 C12 C13 119.6(2)
C11 C12 H12 120.2
C13 C12 H12 120.2
C8 C13 C12 120.8(2)
C8 C13 H13 119.6
C12 C13 H13 119.6
O4 C14 C15 110.96(16)
O4 C14 H14A 109.4
C15 C14 H14A 109.4
O4 C14 H14B 109.4
C15 C14 H14B 109.4
H14A C14 H14B 108.0
C16 C15 C20 118.66(19)
C16 C15 C14 120.80(19)
C20 C15 C14 120.48(18)
C17 C16 C15 120.9(2)
C17 C16 H16 119.6
C15 C16 H16 119.6
C16 C17 C18 119.9(2)
C16 C17 H17 120.0
C18 C17 H17 120.0
C19 C18 C17 119.8(2)
C19 C18 H18 120.1
C17 C18 H18 120.1
C18 C19 C20 119.8(2)
C18 C19 H19 120.1
C20 C19 H19 120.1
C15 C20 C19 120.9(2)
C15 C20 H20 119.6
C19 C20 H20 119.6

loop_
_geom_bond_atom_site_label_1
_geom_bond_atom_site_label_2
_geom_bond_site_symmetry_2
_geom_bond_distance
_geom_bond_publ_flag
O1 C7 . 1.414(2) y
O1 C3 . 1.437(2) ?
O2 C4 . 1.428(2) y
O2 H2 . .8400 ?
O3 C5 . 1.418(2) y
O3 H3 . .8400 ?
O4 C14 . 1.430(2) y
O4 C6 . 1.437(2) ?
C1 C2 . 1.324(3) ?
C1 C6 . 1.494(3) ?
C1 H1 . .9500 ?
C2 C3 . 1.492(3) ?
C2 H2A . .9500 ?
C3 C4 . 1.522(3) ?
C3 H3A . 1.0000 ?
C4 C5 . 1.522(3) ?
C4 H4 . 1.0000 ?
C5 C6 . 1.524(3) ?
C5 H5 . 1.0000 ?
C6 H6 . 1.0000 ?
C7 C8 . 1.510(3) ?
C7 H7A . .9900 ?
C7 H7B . .9900 ?
C8 C13 . 1.379(3) ?
C8 C9 . 1.387(3) ?
C9 C10 . 1.390(3) ?
C9 H9 . .9500 ?
C10 C11 . 1.371(3) ?
C10 H10 . .9500 ?
C11 C12 . 1.377(3) ?
C11 H11 . .9500 ?
C12 C13 . 1.385(3) ?
C12 H12 . .9500 ?
C13 H13 . .9500 ?
C14 C15 . 1.504(3) ?
C14 H14A . .9900 ?
C14 H14B . .9900 ?
C15 C16 . 1.380(3) ?
C15 C20 . 1.384(3) ?
C16 C17 . 1.379(3) ?
C16 H16 . .9500 ?
C17 C18 . 1.385(3) ?
C17 H17 . .9500 ?
C18 C19 . 1.374(3) ?
C18 H18 . .9500 ?
C19 C20 . 1.385(3) ?
C19 H19 . .9500 ?
C20 H20 . .9500 ?

loop_
_geom_hbond_atom_site_label_D
_geom_hbond_atom_site_label_H
_geom_hbond_atom_site_label_A
_geom_hbond_site_symmetry_A
_geom_hbond_distance_DH
_geom_hbond_distance_HA
_geom_hbond_distance_DA
_geom_hbond_angle_DHA
O3 H3 O2 3_645 .84 2.12 2.920(2) 160

loop_
_geom_torsion_atom_site_label_1
_geom_torsion_atom_site_label_2
_geom_torsion_atom_site_label_3
_geom_torsion_atom_site_label_4
_geom_torsion
_geom_torsion_publ_flag
C6 C1 C2 C3 -3.8(3) ?
C7 O1 C3 C2 83.1(2) ?
C7 O1 C3 C4 -153.49(18) ?
C1 C2 C3 O1 138.4(2) ?
C1 C2 C3 C4 18.1(3) y
O1 C3 C4 O2 -51.4(2) ?
C2 C3 C4 O2 72.2(2) ?
O1 C3 C4 C5 -170.27(15) ?
C2 C3 C4 C5 -46.7(2) ?
O2 C4 C5 O3 179.13(15) ?
C3 C4 C5 O3 -59.8(2) ?
O2 C4 C5 C6 -58.4(2) ?
C3 C4 C5 C6 62.7(2) ?
C14 O4 C6 C1 150.68(17) ?
C14 O4 C6 C5 -86.6(2) ?
C2 C1 C6 O4 140.6(2) ?
C2 C1 C6 C5 18.7(3) y
O3 C5 C6 O4 -48.4(2) ?
C4 C5 C6 O4 -168.66(15) ?
O3 C5 C6 C1 72.7(2) ?
C4 C5 C6 C1 -47.5(2) ?
C3 O1 C7 C8 177.88(17) ?
O1 C7 C8 C13 -31.6(3) y
O1 C7 C8 C9 149.55(19) ?
C13 C8 C9 C10 -.4(3) ?
C7 C8 C9 C10 178.5(2) ?
C8 C9 C10 C11 .2(3) ?
C9 C10 C11 C12 -.5(3) ?
C10 C11 C12 C13 1.0(3) ?
C9 C8 C13 C12 .9(3) ?
C7 C8 C13 C12 -177.9(2) ?
C11 C12 C13 C8 -1.2(3) ?
C6 O4 C14 C15 157.99(17) ?
O4 C14 C15 C16 -56.5(3) y
O4 C14 C15 C20 126.4(2) ?
C20 C15 C16 C17 1.4(3) ?
C14 C15 C16 C17 -175.7(2) ?
C15 C16 C17 C18 -1.1(4) ?
C16 C17 C18 C19 .6(4) ?
C17 C18 C19 C20 -.3(3) ?
C16 C15 C20 C19 -1.2(3) ?
C14 C15 C20 C19 175.9(2) ?
C18 C19 C20 C15 .7(3) ?

loop_
_cod_related_entry_id
_cod_related_entry_database
_cod_related_entry_code
1 ChemSpider 9870258
